data_4132073
loop_
_publ_author_name
'Harper, Matthew J.'
'Arthur, Christopher J.'
'Crosby, John'
'Emmett, Edward J.'
'Falconer, Rosalyn L.'
'Fensham-Smith, Andrew J'
'Gates, Paul J.'
'Leman, Thomas'
'McGrady, John E.'
'Bower, John F.'
'Russell, Christopher A.'

_publ_section_title
;
 Oxidative Addition, Transmetalation, and Reductive Elimination at a
 2,2'-Bipyridyl-Ligated Gold Center.
;
_journal_issue 12
_journal_name_full 'Journal of the American Chemical Society'
_journal_page_first 4440
_journal_page_last 4445
_journal_paper_doi 10.1021/jacs.8b01411
_journal_volume 140
_journal_year 2018
_chemical_formula_moiety 'C22 H15 Au F2 I N2, C2 F6 N O4 S2, C7 H8'
_chemical_formula_sum 'C31 H23 Au F8 I N3 O4 S2'
_chemical_formula_weight 1041.51
_space_group_crystal_system triclinic
_space_group_IT_number 2
_space_group_name_Hall '-P 1'
_space_group_name_H-M_alt 'P -1'
_atom_sites_solution_hydrogens geom
_atom_sites_solution_primary direct
_audit_creation_date 2017-06-28
_audit_creation_method
;
Olex2 1.2
(compiled 2017.03.02 svn.r3394 for OlexSys, GUI svn.r5324)
;
_cell_angle_alpha 92.573(2)
_cell_angle_beta 102.927(2)
_cell_angle_gamma 95.368(2)
_cell_formula_units_Z 4
_cell_length_a 9.7482(4)
_cell_length_b 18.0342(6)
_cell_length_c 20.0241(7)
_cell_measurement_reflns_used 6273
_cell_measurement_temperature 101(2)
_cell_measurement_theta_max 27.969
_cell_measurement_theta_min 2.274
_cell_volume 3408.1(2)
_computing_cell_refinement 'SAINT v8.37A (Bruker, 2015)'
_computing_data_reduction 'SAINT v8.37A (Bruker, 2015)'
_computing_molecular_graphics 'Olex2 (Dolomanov et al., 2009)'
_computing_publication_material 'Olex2 (Dolomanov et al., 2009)'
_computing_structure_refinement 'ShelXL (Sheldrick, 2015)'
_computing_structure_solution 'ShelXS (Sheldrick, 2008)'
_diffrn_ambient_temperature 101.13
_diffrn_detector 'Bruker area detector'
_diffrn_detector_type 'CCD area detector'
_diffrn_measured_fraction_theta_full 1.000
_diffrn_measured_fraction_theta_max 0.991
_diffrn_measurement_device 'Bruker Apex II kappa CCD area detector'
_diffrn_measurement_device_type 'Bruker Apex II kappa CCD area detector'
_diffrn_measurement_method '\f and \w scans'
_diffrn_radiation_monochromator graphite
_diffrn_radiation_type MoK\a
_diffrn_radiation_wavelength 0.71073
_diffrn_reflns_av_R_equivalents 0.0369
_diffrn_reflns_av_unetI/netI 0.0365
_diffrn_reflns_Laue_measured_fraction_full 1.000
_diffrn_reflns_Laue_measured_fraction_max 0.991
_diffrn_reflns_limit_h_max 12
_diffrn_reflns_limit_h_min -12
_diffrn_reflns_limit_k_max 21
_diffrn_reflns_limit_k_min -23
_diffrn_reflns_limit_l_max 26
_diffrn_reflns_limit_l_min -26
_diffrn_reflns_number 57496
_diffrn_reflns_point_group_measured_fraction_full 1.000
_diffrn_reflns_point_group_measured_fraction_max 0.991
_diffrn_reflns_theta_full 25.242
_diffrn_reflns_theta_max 28.012
_diffrn_reflns_theta_min 1.137
_diffrn_source 'fine-focus sealed tube'
_diffrn_standards_number 0
_exptl_absorpt_coefficient_mu 5.430
_exptl_absorpt_correction_T_max 0.7456
_exptl_absorpt_correction_T_min 0.6032
_exptl_absorpt_correction_type multi-scan
_exptl_absorpt_process_details
'SADABS-2014/5 (Bruker,2014/5) was used for absorption correction. wR2(int) was 0.0690 before and 0.0445 after correction. The Ratio of minimum to maximum transmission is 0.8090. The \l/2 correction factor is Not present.'
_exptl_crystal_colour 'clear yellow'
_exptl_crystal_colour_lustre clear
_exptl_crystal_colour_primary yellow
_exptl_crystal_density_diffrn 2.030
_exptl_crystal_description block
_exptl_crystal_F_000 1992
_exptl_crystal_size_max 0.477
_exptl_crystal_size_mid 0.265
_exptl_crystal_size_min 0.249
_refine_diff_density_max 0.826
_refine_diff_density_min -0.657
_refine_diff_density_rms 0.107
_refine_ls_extinction_method none
_refine_ls_goodness_of_fit_ref 1.011
_refine_ls_hydrogen_treatment constr
_refine_ls_matrix_type full
_refine_ls_number_parameters 975
_refine_ls_number_reflns 16334
_refine_ls_number_restraints 111
_refine_ls_restrained_S_all 1.011
_refine_ls_R_factor_all 0.0303
_refine_ls_R_factor_gt 0.0233
_refine_ls_shift/su_max 0.004
_refine_ls_shift/su_mean 0.000
_refine_ls_structure_factor_coef Fsqd
_refine_ls_weighting_details 'w=1/[\s^2^(Fo^2^)+(0.0184P)^2^] where P=(Fo^2^+2Fc^2^)/3'
_refine_ls_weighting_scheme calc
_refine_ls_wR_factor_gt 0.0453
_refine_ls_wR_factor_ref 0.0469
_reflns_Friedel_coverage 0.000
_reflns_number_gt 14204
_reflns_number_total 16334
_reflns_threshold_expression 'I > 2\s(I)'
_cod_data_source_file ja8b01411_si_007.cif
_cod_data_source_block testt1
_cod_database_code 4132073
_shelxl_version_number 2013-4
_shelx_space_group_comment
;
The symmetry employed for this shelxl refinement is uniquely defined
by the following loop, which should always be used as a source of
symmetry information in preference to the above space-group names.
They are only intended as comments.
;
_olex2_refinement_description
;
1. Fixed Uiso
 At 1.2 times of:
  All C(H) groups
 At 1.5 times of:
  All C(H,H,H) groups
2. Restrained distances
 C52-C59B = C52B-C58B
 1.49 with sigma of 0.02
 C53-C59B = C57-C59B = C53B-C58B = C57B-C58B
 2.5 with sigma of 0.04
 F12-F13A = F13A-F11A = F11A-F12 = F12A-F13 = F13-F11 = F11-F12A
 2.158 with sigma of 0.01
 C59-F12 \\sim C1A-F12A \\sim C59-F13A \\sim C1A-F13 \\sim C59-F11A \\sim
C1A-F11
 with sigma of 0.01
3. Uiso/Uaniso restraints and constraints
Uanis(C58B) \\sim Ueq, Uanis(C52B) \\sim Ueq, Uanis(C53B) \\sim Ueq,
Uanis(C57B) \\sim Ueq, Uanis(C54B) \\sim Ueq, Uanis(C56B) \\sim Ueq,
Uanis(C55B) \\sim Ueq, Uanis(C58B) \\sim Ueq, Uanis(C52B) \\sim Ueq,
Uanis(C53B) \\sim Ueq, Uanis(C52B) \\sim Ueq, Uanis(C57B) \\sim Ueq,
Uanis(C52B) \\sim Ueq, Uanis(C54B) \\sim Ueq, Uanis(C53B) \\sim Ueq,
Uanis(C57B) \\sim Ueq, Uanis(C56B) \\sim Ueq, Uanis(C55B) \\sim Ueq,
Uanis(C54B) \\sim Ueq, Uanis(C56B) \\sim Ueq, Uanis(C55B) \\sim Ueq,
Uanis(C59B) \\sim Ueq, Uanis(C52) \\sim Ueq, Uanis(C53) \\sim Ueq, Uanis(C57)
\\sim Ueq, Uanis(C54) \\sim Ueq, Uanis(C56) \\sim Ueq, Uanis(C55) \\sim Ueq,
Uanis(C53) \\sim Ueq, Uanis(C52) \\sim Ueq, Uanis(C57) \\sim Ueq, Uanis(C52)
\\sim Ueq, Uanis(C59B) \\sim Ueq, Uanis(C52) \\sim Ueq, Uanis(C54) \\sim Ueq,
Uanis(C53) \\sim Ueq, Uanis(C57) \\sim Ueq, Uanis(C56) \\sim Ueq, Uanis(C55)
\\sim Ueq, Uanis(C54) \\sim Ueq, Uanis(C56) \\sim Ueq, Uanis(C55) \\sim Ueq:
with sigma of 0.002 and sigma for terminal atoms of 0.005
Uanis(C59) = Uanis(C1A)
4. Others
 Sof(C58B)=Sof(H58A)=Sof(H58B)=Sof(H58C)=Sof(C52B)=Sof(C53B)=Sof(H53B)=
 Sof(C54B)=Sof(H54B)=Sof(C55B)=Sof(H55B)=Sof(C56B)=Sof(H56B)=Sof(C57B)=
 Sof(H57B)=1-FVAR(1)
 Sof(C52)=Sof(C53)=Sof(H53)=Sof(C54)=Sof(H54)=Sof(C55)=Sof(H55)=Sof(C56)=
 Sof(H56)=Sof(C57)=Sof(H57)=Sof(C59B)=Sof(H59A)=Sof(H59B)=Sof(H59C)=FVAR(1)
 Sof(F11)=Sof(F13)=Sof(F12A)=Sof(C1A)=1-FVAR(2)
 Sof(F12)=Sof(C59)=Sof(F11A)=Sof(F13A)=FVAR(2)
5.a Aromatic/amide H refined with riding coordinates:
 C32(H32), C1(H1), C10(H10), C26(H26), C7(H7), C4(H4), C22(H22), C12(H12),
 C29(H29), C21(H21), C15(H15), C44(H44), C37(H37), C41(H41), C40(H40), C43(H43),
  C34(H34), C23(H23), C3(H3), C18(H18), C30(H30), C13(H13), C20(H20), C8(H8),
 C42(H42), C14(H14), C19(H19), C35(H35), C25(H25), C36(H36), C46(H46), C53(H53),
  C54(H54), C55(H55), C56(H56), C57(H57), C50(H50), C48(H48), C49(H49),
 C47(H47), C53B(H53B), C54B(H54B), C55B(H55B), C56B(H56B), C57B(H57B)
5.b Fitted hexagon refined as free rotating group:
 C52(C53,C54,C55,C56,C57), C52B(C53B,C54B,C55B,C56B,C57B)
5.c Idealised Me refined as rotating group:
 C51(H51A,H51B,H51C), C59B(H59A,H59B,H59C), C58B(H58A,H58B,H58C)
;
_olex2_submission_special_instructions 'No special instructions were received'

loop_
_space_group_symop_operation_xyz
'x, y, z'
'-x, -y, -z'

loop_
_atom_site_label
_atom_site_type_symbol
_atom_site_fract_x
_atom_site_fract_y
_atom_site_fract_z
_atom_site_U_iso_or_equiv
_atom_site_adp_type
_atom_site_occupancy
_atom_site_site_symmetry_order
_atom_site_calc_flag
_atom_site_refinement_flags_posn
_atom_site_refinement_flags_adp
_atom_site_refinement_flags_occupancy
_atom_site_disorder_assembly
_atom_site_disorder_group
Au2 Au 0.57976(2) 1.00706(2) 0.27985(2) 0.01179(3) Uani 1 1 d . . . . .
Au1 Au 0.47033(2) 0.50970(2) 0.29141(2) 0.01178(3) Uani 1 1 d . . . . .
I2 I 0.75737(2) 1.06617(2) 0.38675(2) 0.01903(5) Uani 1 1 d . . . . .
I1 I 0.42236(2) 0.54390(2) 0.40818(2) 0.02228(5) Uani 1 1 d . . . . .
N4 N 0.4404(2) 0.95717(13) 0.19066(12) 0.0133(5) Uani 1 1 d . . . . .
N3 N 0.7192(2) 0.99554(13) 0.21181(12) 0.0142(5) Uani 1 1 d . . . . .
N2 N 0.2617(2) 0.46891(13) 0.23467(12) 0.0140(5) Uani 1 1 d . . . . .
N1 N 0.5048(2) 0.48430(13) 0.19436(12) 0.0139(5) Uani 1 1 d . . . . .
C32 C 0.3034(3) 0.93385(16) 0.18658(15) 0.0161(6) Uani 1 1 d . . . . .
H32 H 0.2631 0.9416 0.2250 0.019 Uiso 1 1 calc R . . . .
C2 C 0.6443(3) 0.48103(17) 0.11284(16) 0.0190(7) Uani 1 1 d . . . . .
C28 C 0.4991(3) 0.94520(15) 0.13635(14) 0.0131(6) Uani 1 1 d . . . . .
C1 C 0.6310(3) 0.49890(16) 0.17800(15) 0.0163(6) Uani 1 1 d . . . . .
H1 H 0.7104 0.5215 0.2116 0.020 Uiso 1 1 calc R . . . .
C11 C 0.6765(3) 0.54317(15) 0.33526(14) 0.0132(6) Uani 1 1 d . . . . .
F1 F 0.77170(19) 0.49744(11) 0.09853(9) 0.0295(5) Uani 1 1 d . . . . .
F4 F 0.08588(18) 0.87605(10) 0.12491(9) 0.0277(4) Uani 1 1 d . . . . .
C31 C 0.2224(3) 0.89879(16) 0.12668(16) 0.0183(6) Uani 1 1 d . . . . .
C10 C 0.1454(3) 0.46298(16) 0.25987(15) 0.0162(6) Uani 1 1 d . . . . .
H10 H 0.1496 0.4812 0.3056 0.019 Uiso 1 1 calc R . . . .
C26 C 0.7243(3) 0.96679(17) 0.09496(16) 0.0193(7) Uani 1 1 d . . . . .
H26 H 0.6758 0.9487 0.0498 0.023 Uiso 1 1 calc R . . . .
C7 C 0.1311(3) 0.40928(17) 0.12818(15) 0.0189(6) Uani 1 1 d . . . . .
H7 H 0.1283 0.3913 0.0825 0.023 Uiso 1 1 calc R . . . .
C4 C 0.4036(3) 0.43413(16) 0.08052(15) 0.0164(6) Uani 1 1 d . . . . .
H4 H 0.3233 0.4118 0.0472 0.020 Uiso 1 1 calc R . . . .
C6 C 0.2565(3) 0.44270(16) 0.16947(14) 0.0142(6) Uani 1 1 d . . . . .
S2 S 0.27216(8) 0.12722(4) 0.09176(4) 0.01995(16) Uani 1 1 d . . . . .
S3 S 0.22024(8) 0.64903(4) 0.05330(4) 0.02046(16) Uani 1 1 d . . . . .
S1 S 0.56709(8) 0.15903(4) 0.12004(4) 0.01765(15) Uani 1 1 d . . . . .
S4 S 0.44450(9) 0.71334(5) 0.15874(4) 0.02353(17) Uani 1 1 d . . . . .
F5 F 0.49777(19) 0.29041(9) 0.15571(9) 0.0239(4) Uani 1 1 d . . . . .
F16 F 0.5889(2) 0.65246(11) 0.07730(10) 0.0361(5) Uani 1 1 d . . . . .
F6 F 0.5615(2) 0.28440(10) 0.05883(9) 0.0266(4) Uani 1 1 d . . . . .
F8 F 0.1619(2) 0.17842(11) -0.02696(10) 0.0324(5) Uani 1 1 d . . . . .
O7 O 0.2772(2) 0.15200(13) 0.16127(11) 0.0298(6) Uani 1 1 d . . . . .
F7 F 0.71802(19) 0.28843(11) 0.15481(10) 0.0335(5) Uani 1 1 d . . . . .
O6 O 0.6750(2) 0.13858(12) 0.08683(11) 0.0254(5) Uani 1 1 d . . . . .
F10 F 0.2434(2) 0.26442(10) 0.05392(11) 0.0368(5) Uani 1 1 d . . . . .
O5 O 0.5781(2) 0.14285(12) 0.19048(10) 0.0250(5) Uani 1 1 d . . . . .
O4 O 0.2806(3) 0.57940(12) 0.05644(12) 0.0302(6) Uani 1 1 d . . . . .
F15 F 0.6145(2) 0.77247(12) 0.08610(12) 0.0449(6) Uani 1 1 d . . . . .
O2 O 0.4435(3) 0.64643(13) 0.19450(11) 0.0316(6) Uani 1 1 d . . . . .
N6 N 0.4188(3) 0.13395(13) 0.06935(12) 0.0170(5) Uani 1 1 d . . . . .
O3 O 0.1534(2) 0.67199(13) -0.01210(11) 0.0293(5) Uani 1 1 d . . . . .
F14 F 0.7146(2) 0.71079(14) 0.16996(11) 0.0510(6) Uani 1 1 d . . . . .
C22 C 0.6573(3) 0.36376(16) 0.32476(15) 0.0166(6) Uani 1 1 d . . . . .
H22 H 0.6493 0.3787 0.2793 0.020 Uiso 1 1 calc R . . . .
O8 O 0.1929(2) 0.05753(12) 0.06291(11) 0.0275(5) Uani 1 1 d . . . . .
F9 F 0.0491(2) 0.19583(13) 0.05242(12) 0.0443(6) Uani 1 1 d . . . . .
O1 O 0.4717(3) 0.78430(13) 0.19747(11) 0.0357(6) Uani 1 1 d . . . . .
C0AA C 0.5872(3) 0.26140(17) 0.12214(15) 0.0191(6) Uani 1 1 d . . . . .
N5 N 0.3175(3) 0.71824(14) 0.09539(13) 0.0213(6) Uani 1 1 d . . . . .
C16 C 0.7647(3) 0.49366(16) 0.36933(14) 0.0155(6) Uani 1 1 d . . . . .
C17 C 0.7135(3) 0.41552(16) 0.38008(15) 0.0150(6) Uani 1 1 d . . . . .
C12 C 0.7270(3) 0.61554(16) 0.32512(15) 0.0177(6) Uani 1 1 d . . . . .
H12 H 0.6638 0.6482 0.3023 0.021 Uiso 1 1 calc R . . . .
C29 C 0.4166(3) 0.91044(16) 0.07487(15) 0.0167(6) Uani 1 1 d . . . . .
H29 H 0.4575 0.9035 0.0365 0.020 Uiso 1 1 calc R . . . .
C21 C 0.6125(3) 0.29021(17) 0.33509(17) 0.0212(7) Uani 1 1 d . . . . .
H21 H 0.5753 0.2553 0.2969 0.025 Uiso 1 1 calc R . . . .
C15 C 0.9078(3) 0.52021(18) 0.39383(16) 0.0222(7) Uani 1 1 d . . . . .
H15 H 0.9706 0.4884 0.4184 0.027 Uiso 1 1 calc R . . . .
C39 C 0.4705(3) 0.90091(16) 0.39740(14) 0.0144(6) Uani 1 1 d . . . . .
C38 C 0.3964(3) 0.96828(16) 0.37971(14) 0.0144(6) Uani 1 1 d . . . . .
C44 C 0.4957(3) 0.85240(16) 0.34579(15) 0.0177(6) Uani 1 1 d . . . . .
H44 H 0.4712 0.8647 0.2993 0.021 Uiso 1 1 calc R . . . .
C37 C 0.2827(3) 0.98104(17) 0.41003(15) 0.0179(6) Uani 1 1 d . . . . .
H37 H 0.2573 0.9472 0.4413 0.021 Uiso 1 1 calc R . . . .
C33 C 0.4289(3) 1.01981(16) 0.33383(14) 0.0144(6) Uani 1 1 d . . . . .
C5 C 0.3911(3) 0.45326(15) 0.14651(14) 0.0136(6) Uani 1 1 d . . . . .
C27 C 0.6519(3) 0.96957(15) 0.14716(15) 0.0147(6) Uani 1 1 d . . . . .
C41 C 0.5705(3) 0.81584(18) 0.48085(16) 0.0234(7) Uani 1 1 d . . . . .
H41 H 0.5974 0.8038 0.5273 0.028 Uiso 1 1 calc R . . . .
C40 C 0.5091(3) 0.88098(17) 0.46507(15) 0.0194(7) Uani 1 1 d . . . . .
H40 H 0.4928 0.9127 0.5010 0.023 Uiso 1 1 calc R . . . .
C43 C 0.5556(3) 0.78691(17) 0.36155(16) 0.0234(7) Uani 1 1 d . . . . .
H43 H 0.5713 0.7547 0.3258 0.028 Uiso 1 1 calc R . . . .
C9 C 0.0190(3) 0.43014(17) 0.21885(16) 0.0209(7) Uani 1 1 d . . . . .
C34 C 0.3552(3) 1.08166(16) 0.31934(14) 0.0171(6) Uani 1 1 d . . . . .
H34 H 0.3815 1.1165 0.2890 0.020 Uiso 1 1 calc R . . . .
C23 C 0.8574(3) 1.01824(17) 0.22606(15) 0.0181(6) Uani 1 1 d . . . . .
H23 H 0.9046 1.0364 0.2714 0.022 Uiso 1 1 calc R . . . .
C3 C 0.5321(3) 0.44741(16) 0.06297(15) 0.0178(6) Uani 1 1 d . . . . .
H3 H 0.5428 0.4339 0.0182 0.021 Uiso 1 1 calc R . . . .
C18 C 0.7255(3) 0.39226(18) 0.44644(16) 0.0210(7) Uani 1 1 d . . . . .
H18 H 0.7667 0.4263 0.4848 0.025 Uiso 1 1 calc R . . . .
C30 C 0.2764(3) 0.88618(17) 0.06954(16) 0.0207(7) Uani 1 1 d . . . . .
H30 H 0.2190 0.8618 0.0283 0.025 Uiso 1 1 calc R . . . .
C13 C 0.8700(3) 0.64000(17) 0.34832(16) 0.0227(7) Uani 1 1 d . . . . .
H13 H 0.9057 0.6889 0.3405 0.027 Uiso 1 1 calc R . . . .
C20 C 0.6228(3) 0.26839(18) 0.40168(17) 0.0246(7) Uani 1 1 d . . . . .
H20 H 0.5922 0.2185 0.4091 0.029 Uiso 1 1 calc R . . . .
C8 C 0.0092(3) 0.40191(17) 0.15324(16) 0.0220(7) Uani 1 1 d . . . . .
H8 H -0.0776 0.3782 0.1259 0.026 Uiso 1 1 calc R . . . .
C42 C 0.5928(3) 0.76800(18) 0.42876(16) 0.0242(7) Uani 1 1 d . . . . .
H42 H 0.6332 0.7228 0.4393 0.029 Uiso 1 1 calc R . . . .
C14 C 0.9599(3) 0.59185(18) 0.38311(17) 0.0257(7) Uani 1 1 d . . . . .
H14 H 1.0578 0.6081 0.3997 0.031 Uiso 1 1 calc R . . . .
C19 C 0.6776(4) 0.31930(19) 0.45690(17) 0.0277(8) Uani 1 1 d . . . . .
H19 H 0.6827 0.3046 0.5023 0.033 Uiso 1 1 calc R . . . .
C60 C 0.5989(4) 0.7125(2) 0.12060(18) 0.0295(8) Uani 1 1 d . . . . .
C1AA C 0.1772(3) 0.19524(18) 0.03944(18) 0.0260(7) Uani 1 1 d . . . . .
F2 F -0.09598(18) 0.42602(11) 0.24578(9) 0.0290(4) Uani 1 1 d . . . . .
F3 F 1.07113(18) 1.03846(11) 0.19281(9) 0.0304(5) Uani 1 1 d . . . . .
F12 F 0.111(3) 0.6086(13) 0.1560(10) 0.044(3) Uani 0.61(8) 1 d D . P A 1
F11 F 0.002(5) 0.6909(16) 0.0966(17) 0.063(6) Uani 0.39(8) 1 d D . P A 2
F13 F -0.006(3) 0.5736(17) 0.0679(18) 0.066(5) Uani 0.39(8) 1 d D . P A 2
C35 C 0.2424(3) 1.09230(18) 0.34961(15) 0.0208(7) Uani 1 1 d . . . . .
H35 H 0.1898 1.1337 0.3392 0.025 Uiso 1 1 calc R . . . .
C25 C 0.8671(3) 0.99053(17) 0.10910(16) 0.0202(7) Uani 1 1 d . . . . .
H25 H 0.9187 0.9896 0.0741 0.024 Uiso 1 1 calc R . . . .
C24 C 0.9318(3) 1.01550(17) 0.17529(16) 0.0192(7) Uani 1 1 d . . . . .
C36 C 0.2075(3) 1.04182(17) 0.39514(16) 0.0203(7) Uani 1 1 d . . . . .
H36 H 0.1312 1.0492 0.4162 0.024 Uiso 1 1 calc R . . . .
C45 C 0.9895(4) 0.84285(18) 0.39824(18) 0.0284(8) Uani 1 1 d . . . . .
C46 C 0.9279(4) 0.85408(19) 0.33078(19) 0.0338(8) Uani 1 1 d . . . . .
H46 H 0.8455 0.8795 0.3207 0.041 Uiso 1 1 calc R . . . .
C51 C 0.9328(4) 0.8731(2) 0.45634(19) 0.0398(9) Uani 1 1 d . . . . .
H51A H 0.9813 0.9229 0.4725 0.060 Uiso 1 1 calc GR . . . .
H51B H 0.9489 0.8397 0.4940 0.060 Uiso 1 1 calc GR . . . .
H51C H 0.8310 0.8764 0.4405 0.060 Uiso 1 1 calc GR . . . .
C59 C 0.0716(17) 0.6372(8) 0.0954(8) 0.0375(12) Uani 0.61(8) 1 d D . P A 1
C52 C 0.1239(11) 0.3080(5) 0.3831(3) 0.032(2) Uani 0.54(3) 1 d D U P B 1
C53 C -0.0064(7) 0.2719(6) 0.3483(5) 0.033(3) Uani 0.54(3) 1 d DG U P B 1
H53 H -0.0843 0.2692 0.3697 0.039 Uiso 0.54(3) 1 calc R . P B 1
C54 C -0.0228(8) 0.2396(5) 0.2823(5) 0.041(3) Uani 0.54(3) 1 d G U P B 1
H54 H -0.1118 0.2148 0.2586 0.049 Uiso 0.54(3) 1 calc R . P B 1
C55 C 0.0912(14) 0.2434(5) 0.2510(3) 0.034(2) Uani 0.54(3) 1 d G U P B 1
H55 H 0.0800 0.2214 0.2059 0.040 Uiso 0.54(3) 1 calc R . P B 1
C56 C 0.2215(10) 0.2796(5) 0.2858(6) 0.035(2) Uani 0.54(3) 1 d G U P B 1
H56 H 0.2994 0.2823 0.2644 0.042 Uiso 0.54(3) 1 calc R . P B 1
C57 C 0.2379(6) 0.3119(4) 0.3518(6) 0.031(2) Uani 0.54(3) 1 d DG U P B 1
H57 H 0.3269 0.3366 0.3755 0.037 Uiso 0.54(3) 1 calc R . P B 1
C50 C 1.1091(4) 0.80445(18) 0.4118(2) 0.0338(9) Uani 1 1 d . . . . .
H50 H 1.1518 0.7958 0.4578 0.041 Uiso 1 1 calc R . . . .
C48 C 1.1053(4) 0.7915(2) 0.2918(2) 0.0453(11) Uani 1 1 d . . . . .
H48 H 1.1462 0.7748 0.2557 0.054 Uiso 1 1 calc R . . . .
C49 C 1.1659(4) 0.7789(2) 0.3595(2) 0.0420(10) Uani 1 1 d . . . . .
H49 H 1.2471 0.7524 0.3696 0.050 Uiso 1 1 calc R . . . .
C47 C 0.9858(5) 0.8284(2) 0.2773(2) 0.0456(10) Uani 1 1 d . . . . .
H47 H 0.9427 0.8363 0.2311 0.055 Uiso 1 1 calc R . . . .
C59B C 0.1477(19) 0.3459(9) 0.4534(6) 0.048(3) Uani 0.54(3) 1 d D U P B 1
H59A H 0.1598 0.3085 0.4877 0.072 Uiso 0.54(3) 1 calc GR . P B 1
H59B H 0.0660 0.3725 0.4567 0.072 Uiso 0.54(3) 1 calc GR . P B 1
H59C H 0.2330 0.3816 0.4620 0.072 Uiso 0.54(3) 1 calc GR . P B 1
C58B C 0.1860(17) 0.3567(9) 0.4489(6) 0.036(3) Uani 0.46(3) 1 d D U P B 2
H58A H 0.1344 0.3310 0.4793 0.054 Uiso 0.46(3) 1 calc GR . P B 2
H58B H 0.1616 0.4081 0.4455 0.054 Uiso 0.46(3) 1 calc GR . P B 2
H58C H 0.2880 0.3572 0.4675 0.054 Uiso 0.46(3) 1 calc GR . P B 2
C52B C 0.1457(11) 0.3160(6) 0.3779(4) 0.025(3) Uani 0.46(3) 1 d D U P B 2
C53B C 0.0067(9) 0.2835(7) 0.3563(5) 0.026(3) Uani 0.46(3) 1 d DG U P B 2
H53B H -0.0577 0.2878 0.3852 0.031 Uiso 0.46(3) 1 calc R . P B 2
C54B C -0.0380(7) 0.2446(6) 0.2924(6) 0.033(3) Uani 0.46(3) 1 d G U P B 2
H54B H -0.1329 0.2223 0.2776 0.040 Uiso 0.46(3) 1 calc R . P B 2
C55B C 0.0562(14) 0.2382(5) 0.2501(3) 0.030(3) Uani 0.46(3) 1 d G U P B 2
H55B H 0.0256 0.2116 0.2064 0.036 Uiso 0.46(3) 1 calc R . P B 2
C56B C 0.1951(12) 0.2707(6) 0.2717(6) 0.024(2) Uani 0.46(3) 1 d G U P B 2
H56B H 0.2595 0.2664 0.2428 0.029 Uiso 0.46(3) 1 calc R . P B 2
C57B C 0.2399(6) 0.3097(5) 0.3356(7) 0.021(2) Uani 0.46(3) 1 d DG U P B 2
H57B H 0.3348 0.3319 0.3504 0.025 Uiso 0.46(3) 1 calc R . P B 2
F12A F 0.125(4) 0.620(2) 0.1650(16) 0.057(6) Uani 0.39(8) 1 d D . P A 2
C1A C 0.078(3) 0.6334(13) 0.0996(13) 0.0375(12) Uani 0.39(8) 1 d D . P A 2
F11A F 0.020(3) 0.7015(9) 0.1040(12) 0.054(4) Uani 0.61(8) 1 d D . P A 1
F13A F -0.031(2) 0.5892(13) 0.0568(9) 0.047(3) Uani 0.61(8) 1 d D . P A 1

loop_
_atom_site_aniso_label
_atom_site_aniso_U_11
_atom_site_aniso_U_22
_atom_site_aniso_U_33
_atom_site_aniso_U_23
_atom_site_aniso_U_13
_atom_site_aniso_U_12
Au2 0.01217(5) 0.01216(6) 0.01151(6) -0.00031(4) 0.00412(4) 0.00085(4)
Au1 0.01045(5) 0.01280(6) 0.01205(6) -0.00023(4) 0.00250(4) 0.00169(4)
I2 0.01617(10) 0.02366(11) 0.01587(10) -0.00405(8) 0.00292(7) -0.00065(8)
I1 0.01993(10) 0.03189(12) 0.01492(10) -0.00494(8) 0.00570(8) 0.00122(8)
N4 0.0158(12) 0.0103(12) 0.0140(12) -0.0010(10) 0.0044(10) 0.0007(9)
N3 0.0132(12) 0.0143(13) 0.0163(13) 0.0002(10) 0.0058(10) 0.0022(9)
N2 0.0125(12) 0.0153(13) 0.0146(12) 0.0004(10) 0.0033(10) 0.0029(10)
N1 0.0142(12) 0.0121(12) 0.0164(13) 0.0014(10) 0.0047(10) 0.0033(9)
C32 0.0181(15) 0.0130(15) 0.0181(15) -0.0005(12) 0.0057(12) 0.0030(12)
C2 0.0183(16) 0.0206(17) 0.0228(17) 0.0043(13) 0.0130(13) 0.0039(12)
C28 0.0175(15) 0.0076(14) 0.0160(15) 0.0020(11) 0.0054(12) 0.0056(11)
C1 0.0111(14) 0.0165(16) 0.0210(16) 0.0009(12) 0.0038(12) 0.0004(11)
C11 0.0101(13) 0.0130(15) 0.0152(15) -0.0001(11) 0.0019(11) -0.0025(11)
F1 0.0225(10) 0.0390(12) 0.0321(11) 0.0004(9) 0.0187(9) 0.0004(8)
F4 0.0151(9) 0.0345(11) 0.0299(11) -0.0068(9) 0.0022(8) -0.0044(8)
C31 0.0127(14) 0.0158(16) 0.0245(17) -0.0008(13) 0.0015(12) -0.0001(12)
C10 0.0160(15) 0.0171(16) 0.0165(15) 0.0012(12) 0.0048(12) 0.0042(12)
C26 0.0226(16) 0.0189(16) 0.0182(16) -0.0003(13) 0.0074(13) 0.0055(13)
C7 0.0172(15) 0.0214(17) 0.0175(16) -0.0035(13) 0.0039(12) 0.0017(12)
C4 0.0207(16) 0.0128(15) 0.0149(15) -0.0012(12) 0.0026(12) 0.0026(12)
C6 0.0139(14) 0.0137(15) 0.0155(15) 0.0038(12) 0.0024(11) 0.0042(11)
S2 0.0237(4) 0.0173(4) 0.0195(4) -0.0011(3) 0.0085(3) -0.0019(3)
S3 0.0241(4) 0.0180(4) 0.0206(4) 0.0011(3) 0.0079(3) 0.0026(3)
S1 0.0225(4) 0.0138(4) 0.0164(4) 0.0020(3) 0.0026(3) 0.0049(3)
S4 0.0365(5) 0.0189(4) 0.0145(4) 0.0003(3) 0.0025(3) 0.0084(3)
F5 0.0312(11) 0.0171(10) 0.0247(10) -0.0016(8) 0.0080(8) 0.0061(8)
F16 0.0329(12) 0.0360(12) 0.0391(12) -0.0120(10) 0.0097(9) 0.0062(9)
F6 0.0400(12) 0.0190(10) 0.0221(10) 0.0090(8) 0.0082(8) 0.0029(8)
F8 0.0306(11) 0.0348(12) 0.0277(11) 0.0030(9) -0.0021(9) 0.0033(9)
O7 0.0339(14) 0.0356(14) 0.0207(12) -0.0055(10) 0.0127(10) -0.0051(11)
F7 0.0217(10) 0.0288(11) 0.0433(12) -0.0031(9) -0.0025(9) -0.0056(8)
O6 0.0214(12) 0.0293(13) 0.0265(12) -0.0032(10) 0.0057(10) 0.0102(10)
F10 0.0333(12) 0.0152(10) 0.0543(14) -0.0015(9) -0.0057(10) 0.0033(8)
O5 0.0364(14) 0.0206(12) 0.0173(11) 0.0058(9) 0.0021(10) 0.0064(10)
O4 0.0384(14) 0.0176(12) 0.0359(14) -0.0044(10) 0.0113(11) 0.0065(10)
F15 0.0507(14) 0.0338(13) 0.0545(15) 0.0067(11) 0.0229(12) -0.0022(10)
O2 0.0454(15) 0.0262(14) 0.0237(13) 0.0088(10) 0.0040(11) 0.0130(11)
N6 0.0204(13) 0.0160(13) 0.0156(13) -0.0008(10) 0.0067(10) 0.0014(10)
O3 0.0284(13) 0.0326(14) 0.0226(12) 0.0030(10) -0.0013(10) -0.0019(10)
F14 0.0317(13) 0.0709(18) 0.0409(14) -0.0045(12) -0.0094(10) 0.0044(12)
C22 0.0142(14) 0.0189(16) 0.0173(15) 0.0030(12) 0.0041(12) 0.0032(12)
O8 0.0322(13) 0.0188(12) 0.0319(13) -0.0019(10) 0.0127(11) -0.0062(10)
F9 0.0240(11) 0.0515(15) 0.0603(15) -0.0029(12) 0.0141(10) 0.0112(10)
O1 0.0583(18) 0.0247(14) 0.0203(13) -0.0083(10) -0.0003(12) 0.0110(12)
C0AA 0.0217(16) 0.0164(16) 0.0190(16) 0.0022(13) 0.0035(13) 0.0030(12)
N5 0.0284(15) 0.0161(14) 0.0182(14) 0.0014(11) 0.0019(11) 0.0053(11)
C16 0.0202(15) 0.0147(15) 0.0126(14) -0.0029(12) 0.0061(12) 0.0033(12)
C17 0.0128(14) 0.0158(15) 0.0191(15) 0.0027(12) 0.0066(12) 0.0070(11)
C12 0.0210(16) 0.0138(15) 0.0179(15) 0.0010(12) 0.0030(12) 0.0027(12)
C29 0.0218(16) 0.0137(15) 0.0150(15) -0.0011(12) 0.0050(12) 0.0041(12)
C21 0.0183(16) 0.0171(16) 0.0303(18) -0.0018(13) 0.0103(13) 0.0029(12)
C15 0.0182(16) 0.0221(17) 0.0239(17) -0.0006(14) 0.0001(13) 0.0029(13)
C39 0.0125(14) 0.0150(15) 0.0171(15) 0.0010(12) 0.0069(11) -0.0004(11)
C38 0.0124(14) 0.0167(15) 0.0119(14) -0.0059(12) 0.0012(11) -0.0027(11)
C44 0.0190(15) 0.0181(16) 0.0162(15) 0.0020(12) 0.0045(12) 0.0012(12)
C37 0.0173(15) 0.0194(16) 0.0172(15) -0.0030(12) 0.0071(12) -0.0027(12)
C33 0.0138(14) 0.0155(15) 0.0129(14) -0.0042(12) 0.0030(11) -0.0014(11)
C5 0.0139(14) 0.0104(14) 0.0170(15) 0.0021(11) 0.0033(11) 0.0042(11)
C27 0.0183(15) 0.0100(14) 0.0169(15) 0.0007(11) 0.0058(12) 0.0025(11)
C41 0.0244(17) 0.0264(18) 0.0172(16) 0.0089(14) 0.0009(13) -0.0034(14)
C40 0.0201(16) 0.0192(16) 0.0189(16) -0.0031(13) 0.0080(13) -0.0047(12)
C43 0.0334(19) 0.0177(17) 0.0195(17) -0.0003(13) 0.0048(14) 0.0079(14)
C9 0.0113(15) 0.0218(17) 0.0308(18) 0.0012(14) 0.0073(13) 0.0017(12)
C34 0.0191(15) 0.0183(16) 0.0142(15) -0.0013(12) 0.0055(12) 0.0006(12)
C23 0.0171(15) 0.0189(16) 0.0176(15) -0.0003(12) 0.0032(12) 0.0014(12)
C3 0.0288(17) 0.0126(15) 0.0152(15) 0.0041(12) 0.0093(13) 0.0070(12)
C18 0.0212(16) 0.0246(18) 0.0188(16) 0.0011(13) 0.0053(13) 0.0079(13)
C30 0.0258(17) 0.0150(16) 0.0173(16) -0.0046(12) -0.0037(13) 0.0053(13)
C13 0.0229(17) 0.0152(16) 0.0280(18) -0.0030(13) 0.0058(14) -0.0061(13)
C20 0.0278(18) 0.0151(16) 0.037(2) 0.0073(14) 0.0187(15) 0.0063(13)
C8 0.0143(15) 0.0234(18) 0.0244(17) -0.0032(14) -0.0013(13) -0.0017(12)
C42 0.0252(17) 0.0190(17) 0.0278(18) 0.0042(14) 0.0030(14) 0.0055(13)
C14 0.0136(16) 0.0269(19) 0.0321(19) -0.0035(15) -0.0006(13) -0.0038(13)
C19 0.038(2) 0.0273(19) 0.0247(18) 0.0093(15) 0.0155(15) 0.0127(15)
C60 0.031(2) 0.027(2) 0.0270(19) -0.0012(15) 0.0005(15) 0.0039(15)
C1AA 0.0177(16) 0.0239(18) 0.035(2) -0.0035(15) 0.0040(14) 0.0003(13)
F2 0.0129(9) 0.0404(12) 0.0350(11) -0.0021(9) 0.0106(8) -0.0003(8)
F3 0.0174(10) 0.0435(13) 0.0311(11) -0.0058(9) 0.0117(8) -0.0028(8)
F12 0.057(5) 0.055(6) 0.032(4) 0.025(4) 0.029(3) 0.015(5)
F11 0.057(13) 0.079(11) 0.082(14) 0.045(11) 0.050(10) 0.046(11)
F13 0.040(8) 0.056(8) 0.108(12) 0.045(8) 0.021(7) 0.008(7)
C35 0.0178(16) 0.0220(17) 0.0216(16) -0.0039(13) 0.0012(13) 0.0074(13)
C25 0.0227(16) 0.0206(17) 0.0218(17) 0.0017(13) 0.0134(13) 0.0054(13)
C24 0.0127(15) 0.0202(17) 0.0264(17) 0.0004(13) 0.0089(13) 0.0006(12)
C36 0.0182(16) 0.0204(17) 0.0240(17) -0.0070(13) 0.0104(13) 0.0011(12)
C45 0.0260(18) 0.0171(17) 0.039(2) 0.0013(15) 0.0053(15) -0.0052(14)
C46 0.030(2) 0.026(2) 0.043(2) 0.0071(17) 0.0047(17) -0.0006(15)
C51 0.038(2) 0.037(2) 0.040(2) -0.0009(18) 0.0060(18) -0.0072(17)
C59 0.035(3) 0.039(3) 0.048(3) 0.017(2) 0.025(2) 0.009(2)
C52 0.032(3) 0.033(3) 0.032(3) 0.0071(18) 0.0100(19) 0.0085(18)
C53 0.031(3) 0.034(3) 0.034(3) 0.0035(18) 0.0062(18) 0.0063(18)
C54 0.039(3) 0.043(3) 0.042(3) 0.0059(18) 0.0093(19) 0.0091(18)
C55 0.033(3) 0.035(3) 0.034(3) 0.0054(17) 0.0102(18) 0.0066(18)
C56 0.034(3) 0.033(3) 0.037(3) 0.0028(18) 0.0074(18) 0.0029(18)
C57 0.031(3) 0.031(3) 0.032(3) 0.0076(18) 0.0106(18) 0.0065(17)
C50 0.0233(18) 0.0198(19) 0.053(2) -0.0014(17) 0.0017(17) -0.0068(14)
C48 0.047(3) 0.033(2) 0.062(3) -0.006(2) 0.033(2) -0.0104(19)
C49 0.027(2) 0.025(2) 0.074(3) 0.002(2) 0.015(2) -0.0064(16)
C47 0.056(3) 0.038(2) 0.040(2) 0.0090(19) 0.011(2) -0.012(2)
C59B 0.049(5) 0.049(5) 0.049(5) 0.007(3) 0.012(4) 0.019(4)
C58B 0.033(5) 0.036(5) 0.039(5) 0.013(3) 0.005(3) 0.004(4)
C52B 0.025(3) 0.025(3) 0.026(3) 0.0067(18) 0.0059(18) 0.0047(18)
C53B 0.024(3) 0.027(3) 0.027(3) 0.0038(18) 0.0053(19) 0.0047(18)
C54B 0.031(3) 0.035(3) 0.034(3) 0.0055(19) 0.008(2) 0.0077(19)
C55B 0.029(3) 0.031(3) 0.031(3) 0.0034(18) 0.0068(18) 0.0052(18)
C56B 0.026(3) 0.023(3) 0.026(3) 0.0018(18) 0.0081(18) 0.0026(18)
C57B 0.021(3) 0.022(3) 0.022(3) 0.0044(18) 0.0084(18) 0.0062(17)
F12A 0.068(12) 0.056(9) 0.062(12) 0.012(7) 0.044(8) 0.010(7)
C1A 0.035(3) 0.039(3) 0.048(3) 0.017(2) 0.025(2) 0.009(2)
F11A 0.044(5) 0.056(5) 0.076(6) 0.005(5) 0.033(4) 0.025(4)
F13A 0.026(5) 0.052(6) 0.061(5) 0.021(4) 0.010(3) -0.012(4)

loop_
_atom_type_symbol
_atom_type_description
_atom_type_scat_dispersion_real
_atom_type_scat_dispersion_imag
_atom_type_scat_source
C C 0.0033 0.0016 'International Tables Vol C Tables 4.2.6.8 and 6.1.1.4'
H H 0.0000 0.0000 'International Tables Vol C Tables 4.2.6.8 and 6.1.1.4'
Au Au -2.0133 8.8022 'International Tables Vol C Tables 4.2.6.8 and 6.1.1.4'
F F 0.0171 0.0103 'International Tables Vol C Tables 4.2.6.8 and 6.1.1.4'
I I -0.4742 1.8119 'International Tables Vol C Tables 4.2.6.8 and 6.1.1.4'
N N 0.0061 0.0033 'International Tables Vol C Tables 4.2.6.8 and 6.1.1.4'
O O 0.0106 0.0060 'International Tables Vol C Tables 4.2.6.8 and 6.1.1.4'
S S 0.1246 0.1234 'International Tables Vol C Tables 4.2.6.8 and 6.1.1.4'

loop_
_geom_angle_atom_site_label_1
_geom_angle_atom_site_label_2
_geom_angle_atom_site_label_3
_geom_angle
N4 Au2 I2 177.81(6)
N4 Au2 N3 78.20(9)
N3 Au2 I2 99.73(6)
C33 Au2 I2 86.32(8)
C33 Au2 N4 95.80(10)
C33 Au2 N3 172.90(10)
N2 Au1 I1 100.80(6)
N1 Au1 I1 178.03(6)
N1 Au1 N2 78.21(9)
C11 Au1 I1 86.13(8)
C11 Au1 N2 172.95(9)
C11 Au1 N1 94.91(10)
C32 N4 Au2 124.04(19)
C32 N4 C28 120.5(2)
C28 N4 Au2 115.37(18)
C27 N3 Au2 113.74(18)
C23 N3 Au2 126.0(2)
C23 N3 C27 119.8(2)
C10 N2 Au1 125.57(19)
C10 N2 C6 120.5(2)
C6 N2 Au1 113.70(18)
C1 N1 Au1 123.5(2)
C1 N1 C5 120.4(2)
C5 N1 Au1 116.10(18)
N4 C32 H32 120.2
N4 C32 C31 119.6(3)
C31 C32 H32 120.2
C1 C2 C3 121.8(3)
F1 C2 C1 117.8(3)
F1 C2 C3 120.4(3)
N4 C28 C29 120.1(3)
N4 C28 C27 116.3(2)
C29 C28 C27 123.6(2)
N1 C1 C2 119.8(3)
N1 C1 H1 120.1
C2 C1 H1 120.1
C16 C11 Au1 120.9(2)
C12 C11 Au1 116.9(2)
C12 C11 C16 122.1(3)
C32 C31 C30 122.2(3)
F4 C31 C32 117.7(3)
F4 C31 C30 120.1(3)
N2 C10 H10 120.2
N2 C10 C9 119.5(3)
C9 C10 H10 120.2
C27 C26 H26 120.2
C25 C26 H26 120.2
C25 C26 C27 119.6(3)
C6 C7 H7 119.9
C6 C7 C8 120.1(3)
C8 C7 H7 119.9
C5 C4 H4 119.9
C3 C4 H4 119.9
C3 C4 C5 120.2(3)
N2 C6 C7 120.5(3)
N2 C6 C5 116.0(2)
C7 C6 C5 123.5(3)
O7 S2 N6 116.08(14)
O7 S2 O8 120.01(13)
O7 S2 C1AA 105.01(15)
N6 S2 C1AA 101.62(14)
O8 S2 N6 108.85(13)
O8 S2 C1AA 102.49(15)
O4 S3 N5 116.06(14)
O4 S3 C59 106.2(5)
O4 S3 C1A 103.1(8)
O3 S3 O4 118.62(14)
O3 S3 N5 108.31(14)
O3 S3 C59 101.9(5)
O3 S3 C1A 105.5(8)
N5 S3 C59 103.7(5)
N5 S3 C1A 103.4(8)
O6 S1 O5 118.69(13)
O6 S1 N6 107.74(13)
O6 S1 C0AA 103.26(14)
O5 S1 N6 115.95(13)
O5 S1 C0AA 104.29(13)
N6 S1 C0AA 105.17(14)
O2 S4 O1 119.11(14)
O2 S4 N5 116.90(15)
O2 S4 C60 104.46(15)
O1 S4 N5 107.85(14)
O1 S4 C60 102.35(16)
N5 S4 C60 103.89(15)
S1 N6 S2 124.23(15)
C17 C22 H22 119.5
C17 C22 C21 121.0(3)
C21 C22 H22 119.5
F5 C0AA S1 111.1(2)
F6 C0AA S1 110.7(2)
F6 C0AA F5 108.4(2)
F6 C0AA F7 108.8(2)
F7 C0AA S1 110.4(2)
F7 C0AA F5 107.4(2)
S4 N5 S3 124.99(17)
C11 C16 C17 123.1(3)
C11 C16 C15 116.9(3)
C15 C16 C17 120.0(3)
C22 C17 C16 121.2(3)
C22 C17 C18 118.6(3)
C18 C17 C16 120.2(3)
C11 C12 H12 120.0
C13 C12 C11 120.0(3)
C13 C12 H12 120.0
C28 C29 H29 119.8
C30 C29 C28 120.3(3)
C30 C29 H29 119.8
C22 C21 H21 120.2
C20 C21 C22 119.6(3)
C20 C21 H21 120.2
C16 C15 H15 119.2
C14 C15 C16 121.6(3)
C14 C15 H15 119.2
C44 C39 C38 120.8(3)
C40 C39 C38 121.5(3)
C40 C39 C44 117.6(3)
C37 C38 C39 118.1(3)
C33 C38 C39 125.0(2)
C33 C38 C37 116.9(3)
C39 C44 H44 119.5
C43 C44 C39 121.0(3)
C43 C44 H44 119.5
C38 C37 H37 119.3
C36 C37 C38 121.3(3)
C36 C37 H37 119.3
C38 C33 Au2 122.7(2)
C34 C33 Au2 115.0(2)
C34 C33 C38 122.2(3)
N1 C5 C4 120.3(3)
N1 C5 C6 115.7(2)
C4 C5 C6 123.9(3)
N3 C27 C28 116.0(2)
N3 C27 C26 121.0(3)
C26 C27 C28 123.0(3)
C40 C41 H41 119.9
C40 C41 C42 120.2(3)
C42 C41 H41 119.9
C39 C40 H40 119.3
C41 C40 C39 121.3(3)
C41 C40 H40 119.3
C44 C43 H43 119.7
C42 C43 C44 120.6(3)
C42 C43 H43 119.7
C8 C9 C10 122.0(3)
F2 C9 C10 117.7(3)
F2 C9 C8 120.3(3)
C33 C34 H34 120.2
C33 C34 C35 119.5(3)
C35 C34 H34 120.2
N3 C23 H23 119.9
N3 C23 C24 120.3(3)
C24 C23 H23 119.9
C2 C3 C4 117.4(3)
C2 C3 H3 121.3
C4 C3 H3 121.3
C17 C18 H18 119.8
C17 C18 C19 120.5(3)
C19 C18 H18 119.8
C31 C30 H30 121.4
C29 C30 C31 117.1(3)
C29 C30 H30 121.4
C12 C13 H13 120.5
C12 C13 C14 119.0(3)
C14 C13 H13 120.5
C21 C20 H20 120.0
C19 C20 C21 119.9(3)
C19 C20 H20 120.0
C7 C8 H8 121.3
C9 C8 C7 117.3(3)
C9 C8 H8 121.3
C41 C42 H42 120.4
C43 C42 C41 119.3(3)
C43 C42 H42 120.4
C15 C14 C13 120.4(3)
C15 C14 H14 119.8
C13 C14 H14 119.8
C18 C19 H19 119.8
C20 C19 C18 120.3(3)
C20 C19 H19 119.8
F16 C60 S4 112.0(2)
F15 C60 S4 111.3(2)
F15 C60 F16 107.7(3)
F15 C60 F14 108.8(3)
F14 C60 S4 109.4(2)
F14 C60 F16 107.5(3)
F8 C1AA S2 111.8(2)
F8 C1AA F10 107.9(3)
F8 C1AA F9 108.4(3)
F10 C1AA S2 112.0(2)
F9 C1AA S2 108.9(2)
F9 C1AA F10 107.7(3)
C34 C35 H35 120.3
C36 C35 C34 119.5(3)
C36 C35 H35 120.3
C26 C25 H25 121.1
C24 C25 C26 117.7(3)
C24 C25 H25 121.1
F3 C24 C23 117.6(3)
F3 C24 C25 120.8(3)
C25 C24 C23 121.6(3)
C37 C36 C35 120.6(3)
C37 C36 H36 119.7
C35 C36 H36 119.7
C46 C45 C51 121.3(3)
C46 C45 C50 118.7(3)
C50 C45 C51 120.0(3)
C45 C46 H46 119.7
C45 C46 C47 120.7(4)
C47 C46 H46 119.7
C45 C51 H51A 109.5
C45 C51 H51B 109.5
C45 C51 H51C 109.5
H51A C51 H51B 109.5
H51A C51 H51C 109.5
H51B C51 H51C 109.5
F12 C59 S3 110.9(13)
F12 C59 F13A 107.3(6)
F11A C59 S3 111.1(13)
F11A C59 F12 109.4(6)
F11A C59 F13A 108.7(6)
F13A C59 S3 109.4(11)
C53 C52 C57 120.0
C53 C52 C59B 122.8(6)
C57 C52 C59B 117.2(6)
C52 C53 H53 120.0
C54 C53 C52 120.0
C54 C53 H53 120.0
C53 C54 H54 120.0
C55 C54 C53 120.0
C55 C54 H54 120.0
C54 C55 H55 120.0
C56 C55 C54 120.0
C56 C55 H55 120.0
C55 C56 H56 120.0
C55 C56 C57 120.0
C57 C56 H56 120.0
C52 C57 H57 120.0
C56 C57 C52 120.0
C56 C57 H57 120.0
C45 C50 H50 119.5
C49 C50 C45 120.9(4)
C49 C50 H50 119.5
C49 C48 H48 120.2
C47 C48 H48 120.2
C47 C48 C49 119.6(4)
C50 C49 C48 120.3(4)
C50 C49 H49 119.9
C48 C49 H49 119.9
C46 C47 H47 120.1
C48 C47 C46 119.8(4)
C48 C47 H47 120.1
C52 C59B H59A 109.5
C52 C59B H59B 109.5
C52 C59B H59C 109.5
H59A C59B H59B 109.5
H59A C59B H59C 109.5
H59B C59B H59C 109.5
H58A C58B H58B 109.5
H58A C58B H58C 109.5
H58B C58B H58C 109.5
C52B C58B H58A 109.5
C52B C58B H58B 109.5
C52B C58B H58C 109.5
C53B C52B C58B 116.5(7)
C53B C52B C57B 120.0
C57B C52B C58B 123.5(7)
C52B C53B H53B 120.0
C52B C53B C54B 120.0
C54B C53B H53B 120.0
C53B C54B H54B 120.0
C55B C54B C53B 120.0
C55B C54B H54B 120.0
C54B C55B H55B 120.0
C54B C55B C56B 120.0
C56B C55B H55B 120.0
C55B C56B H56B 120.0
C55B C56B C57B 120.0
C57B C56B H56B 120.0
C52B C57B H57B 120.0
C56B C57B C52B 120.0
C56B C57B H57B 120.0
F11 C1A S3 111(2)
F11 C1A F13 108.2(9)
F11 C1A F12A 109.0(9)
F13 C1A S3 106.7(18)
F12A C1A S3 113(2)
F12A C1A F13 108.0(9)

loop_
_geom_bond_atom_site_label_1
_geom_bond_atom_site_label_2
_geom_bond_distance
Au2 I2 2.5510(2)
Au2 N4 2.094(2)
Au2 N3 2.145(2)
Au2 C33 2.034(3)
Au1 I1 2.5455(2)
Au1 N2 2.140(2)
Au1 N1 2.083(2)
Au1 C11 2.028(3)
N4 C32 1.345(4)
N4 C28 1.356(3)
N3 C27 1.354(4)
N3 C23 1.333(4)
N2 C10 1.338(3)
N2 C6 1.357(3)
N1 C1 1.348(3)
N1 C5 1.350(4)
C32 H32 0.9500
C32 C31 1.370(4)
C2 C1 1.367(4)
C2 F1 1.346(3)
C2 C3 1.376(4)
C28 C29 1.396(4)
C28 C27 1.477(4)
C1 H1 0.9500
C11 C16 1.392(4)
C11 C12 1.391(4)
F4 C31 1.347(3)
C31 C30 1.381(4)
C10 H10 0.9500
C10 C9 1.382(4)
C26 H26 0.9500
C26 C27 1.387(4)
C26 C25 1.379(4)
C7 H7 0.9500
C7 C6 1.381(4)
C7 C8 1.387(4)
C4 H4 0.9500
C4 C5 1.386(4)
C4 C3 1.377(4)
C6 C5 1.483(4)
S2 O7 1.431(2)
S2 N6 1.588(2)
S2 O8 1.437(2)
S2 C1AA 1.831(4)
S3 O4 1.434(2)
S3 O3 1.424(2)
S3 N5 1.579(3)
S3 C59 1.833(17)
S3 C1A 1.84(3)
S1 O6 1.431(2)
S1 O5 1.436(2)
S1 N6 1.582(3)
S1 C0AA 1.836(3)
S4 O2 1.431(2)
S4 O1 1.437(2)
S4 N5 1.574(3)
S4 C60 1.835(4)
F5 C0AA 1.342(3)
F16 C60 1.338(4)
F6 C0AA 1.329(3)
F8 C1AA 1.322(4)
F7 C0AA 1.332(3)
F10 C1AA 1.338(4)
F15 C60 1.325(4)
F14 C60 1.326(4)
C22 H22 0.9500
C22 C17 1.392(4)
C22 C21 1.396(4)
F9 C1AA 1.332(4)
C16 C17 1.492(4)
C16 C15 1.401(4)
C17 C18 1.395(4)
C12 H12 0.9500
C12 C13 1.389(4)
C29 H29 0.9500
C29 C30 1.375(4)
C21 H21 0.9500
C21 C20 1.392(4)
C15 H15 0.9500
C15 C14 1.387(4)
C39 C38 1.488(4)
C39 C44 1.402(4)
C39 C40 1.396(4)
C38 C37 1.409(4)
C38 C33 1.400(4)
C44 H44 0.9500
C44 C43 1.384(4)
C37 H37 0.9500
C37 C36 1.382(4)
C33 C34 1.389(4)
C41 H41 0.9500
C41 C40 1.385(4)
C41 C42 1.391(4)
C40 H40 0.9500
C43 H43 0.9500
C43 C42 1.380(4)
C9 C8 1.367(4)
C9 F2 1.346(3)
C34 H34 0.9500
C34 C35 1.393(4)
C23 H23 0.9500
C23 C24 1.377(4)
C3 H3 0.9500
C18 H18 0.9500
C18 C19 1.395(4)
C30 H30 0.9500
C13 H13 0.9500
C13 C14 1.390(4)
C20 H20 0.9500
C20 C19 1.380(5)
C8 H8 0.9500
C42 H42 0.9500
C14 H14 0.9500
C19 H19 0.9500
F3 C24 1.344(3)
F12 C59 1.330(6)
F11 C1A 1.327(7)
F13 C1A 1.335(7)
C35 H35 0.9500
C35 C36 1.390(4)
C25 H25 0.9500
C25 C24 1.370(4)
C36 H36 0.9500
C45 C46 1.382(5)
C45 C51 1.498(5)
C45 C50 1.392(5)
C46 H46 0.9500
C46 C47 1.399(5)
C51 H51A 0.9800
C51 H51B 0.9800
C51 H51C 0.9800
C59 F11A 1.324(6)
C59 F13A 1.336(6)
C52 C53 1.3900
C52 C57 1.3900
C52 C59B 1.498(10)
C53 H53 0.9500
C53 C54 1.3900
C54 H54 0.9500
C54 C55 1.3900
C55 H55 0.9500
C55 C56 1.3900
C56 H56 0.9500
C56 C57 1.3900
C57 H57 0.9500
C50 H50 0.9500
C50 C49 1.371(5)
C48 H48 0.9500
C48 C49 1.391(6)
C48 C47 1.376(6)
C49 H49 0.9500
C47 H47 0.9500
C59B H59A 0.9800
C59B H59B 0.9800
C59B H59C 0.9800
C58B H58A 0.9800
C58B H58B 0.9800
C58B H58C 0.9800
C58B C52B 1.521(11)
C52B C53B 1.3900
C52B C57B 1.3900
C53B H53B 0.9500
C53B C54B 1.3900
C54B H54B 0.9500
C54B C55B 1.3900
C55B H55B 0.9500
C55B C56B 1.3900
C56B H56B 0.9500
C56B C57B 1.3900
C57B H57B 0.9500
F12A C1A 1.329(7)

loop_
_geom_torsion_atom_site_label_1
_geom_torsion_atom_site_label_2
_geom_torsion_atom_site_label_3
_geom_torsion_atom_site_label_4
_geom_torsion
Au2 N4 C32 C31 -177.1(2)
Au2 N4 C28 C29 178.3(2)
Au2 N4 C28 C27 -0.7(3)
Au2 N3 C27 C28 -7.1(3)
Au2 N3 C27 C26 172.7(2)
Au2 N3 C23 C24 -172.4(2)
Au2 C33 C34 C35 175.1(2)
Au1 N2 C10 C9 -174.9(2)
Au1 N2 C6 C7 175.0(2)
Au1 N2 C6 C5 -5.7(3)
Au1 N1 C1 C2 -179.4(2)
Au1 N1 C5 C4 -179.7(2)
Au1 N1 C5 C6 1.0(3)
Au1 C11 C16 C17 -4.2(4)
Au1 C11 C16 C15 175.6(2)
Au1 C11 C12 C13 -174.2(2)
N4 C32 C31 F4 179.7(2)
N4 C32 C31 C30 0.1(5)
N4 C28 C29 C30 -1.9(4)
N4 C28 C27 N3 5.3(4)
N4 C28 C27 C26 -174.5(3)
N3 C23 C24 F3 -179.4(3)
N3 C23 C24 C25 0.8(5)
N2 C10 C9 C8 1.3(5)
N2 C10 C9 F2 -179.2(3)
N2 C6 C5 N1 3.3(4)
N2 C6 C5 C4 -176.0(3)
C32 N4 C28 C29 1.9(4)
C32 N4 C28 C27 -177.0(3)
C32 C31 C30 C29 0.0(4)
C28 N4 C32 C31 -1.0(4)
C28 C29 C30 C31 0.9(4)
C1 N1 C5 C4 1.8(4)
C1 N1 C5 C6 -177.5(2)
C1 C2 C3 C4 1.8(4)
C11 C16 C17 C22 63.0(4)
C11 C16 C17 C18 -119.2(3)
C11 C16 C15 C14 -1.6(4)
C11 C12 C13 C14 -1.7(4)
F1 C2 C1 N1 179.2(3)
F1 C2 C3 C4 -178.2(3)
F4 C31 C30 C29 -179.7(3)
C10 N2 C6 C7 -0.2(4)
C10 N2 C6 C5 179.1(2)
C10 C9 C8 C7 -1.8(5)
C26 C25 C24 C23 -1.1(5)
C26 C25 C24 F3 179.1(3)
C7 C6 C5 N1 -177.5(3)
C7 C6 C5 C4 3.3(4)
C6 N2 C10 C9 -0.3(4)
C6 C7 C8 C9 1.3(5)
O7 S2 N6 S1 5.5(2)
O7 S2 C1AA F8 -178.7(2)
O7 S2 C1AA F10 60.0(3)
O7 S2 C1AA F9 -59.0(2)
O6 S1 N6 S2 164.04(18)
O6 S1 C0AA F5 -176.4(2)
O6 S1 C0AA F6 63.1(2)
O6 S1 C0AA F7 -57.4(2)
O5 S1 N6 S2 28.3(2)
O5 S1 C0AA F5 -51.8(2)
O5 S1 C0AA F6 -172.2(2)
O5 S1 C0AA F7 67.3(2)
O4 S3 N5 S4 -23.3(3)
O4 S3 C59 F12 49.3(11)
O4 S3 C59 F11A 171.2(12)
O4 S3 C59 F13A -68.8(11)
O4 S3 C1A F11 -174.6(19)
O4 S3 C1A F13 -56.8(19)
O4 S3 C1A F12A 62.1(18)
O2 S4 N5 S3 -21.7(3)
O2 S4 C60 F16 60.2(3)
O2 S4 C60 F15 -179.2(2)
O2 S4 C60 F14 -58.9(3)
N6 S2 C1AA F8 59.9(2)
N6 S2 C1AA F10 -61.3(2)
N6 S2 C1AA F9 179.6(2)
N6 S1 C0AA F5 70.7(2)
N6 S1 C0AA F6 -49.7(2)
N6 S1 C0AA F7 -170.26(19)
O3 S3 N5 S4 -159.64(18)
O3 S3 C59 F12 174.1(11)
O3 S3 C59 F11A -64.0(13)
O3 S3 C59 F13A 56.0(12)
O3 S3 C1A F11 -50(2)
O3 S3 C1A F13 68.3(19)
O3 S3 C1A F12A -172.8(18)
C22 C17 C18 C19 -2.2(4)
C22 C21 C20 C19 -0.3(4)
O8 S2 N6 S1 -133.53(18)
O8 S2 C1AA F8 -52.6(2)
O8 S2 C1AA F10 -173.9(2)
O8 S2 C1AA F9 67.1(2)
O1 S4 N5 S3 -159.10(19)
O1 S4 C60 F16 -175.0(2)
O1 S4 C60 F15 -54.4(3)
O1 S4 C60 F14 65.9(3)
C0AA S1 N6 S2 -86.3(2)
N5 S3 C59 F12 -73.5(12)
N5 S3 C59 F11A 48.4(13)
N5 S3 C59 F13A 168.4(11)
N5 S3 C1A F11 64(2)
N5 S3 C1A F13 -178.0(18)
N5 S3 C1A F12A -59.2(19)
N5 S4 C60 F16 -62.9(3)
N5 S4 C60 F15 57.8(3)
N5 S4 C60 F14 178.0(2)
C16 C11 C12 C13 1.1(4)
C16 C17 C18 C19 179.9(3)
C16 C15 C14 C13 1.0(5)
C17 C22 C21 C20 0.6(4)
C17 C16 C15 C14 178.2(3)
C17 C18 C19 C20 2.6(5)
C12 C11 C16 C17 -179.2(3)
C12 C11 C16 C15 0.6(4)
C12 C13 C14 C15 0.7(5)
C29 C28 C27 N3 -173.6(3)
C29 C28 C27 C26 6.6(4)
C21 C22 C17 C16 178.5(3)
C21 C22 C17 C18 0.6(4)
C21 C20 C19 C18 -1.3(5)
C15 C16 C17 C22 -116.8(3)
C15 C16 C17 C18 61.0(4)
C39 C38 C37 C36 -179.0(3)
C39 C38 C33 Au2 3.1(4)
C39 C38 C33 C34 179.8(3)
C39 C44 C43 C42 -0.3(5)
C38 C39 C44 C43 -175.4(3)
C38 C39 C40 C41 176.1(3)
C38 C37 C36 C35 -0.1(5)
C38 C33 C34 C35 -1.9(4)
C44 C39 C38 C37 130.6(3)
C44 C39 C38 C33 -48.0(4)
C44 C39 C40 C41 0.3(4)
C44 C43 C42 C41 -0.5(5)
C37 C38 C33 Au2 -175.6(2)
C37 C38 C33 C34 1.2(4)
C33 C38 C37 C36 -0.2(4)
C33 C34 C35 C36 1.5(4)
C5 N1 C1 C2 -1.1(4)
C5 C4 C3 C2 -1.0(4)
C27 N3 C23 C24 0.1(4)
C27 C28 C29 C30 177.0(3)
C27 C26 C25 C24 0.6(4)
C40 C39 C38 C37 -45.0(4)
C40 C39 C38 C33 136.3(3)
C40 C39 C44 C43 0.4(4)
C40 C41 C42 C43 1.2(5)
C34 C35 C36 C37 -0.6(5)
C23 N3 C27 C28 179.6(3)
C23 N3 C27 C26 -0.6(4)
C3 C2 C1 N1 -0.8(4)
C3 C4 C5 N1 -0.7(4)
C3 C4 C5 C6 178.5(3)
C8 C7 C6 N2 -0.3(4)
C8 C7 C6 C5 -179.5(3)
C42 C41 C40 C39 -1.1(5)
C60 S4 N5 S3 92.8(2)
C1AA S2 N6 S1 118.80(19)
F2 C9 C8 C7 178.8(3)
C25 C26 C27 N3 0.3(4)
C25 C26 C27 C28 -180.0(3)
C45 C46 C47 C48 0.0(6)
C45 C50 C49 C48 0.5(5)
C46 C45 C50 C49 0.7(5)
C51 C45 C46 C47 177.2(3)
C51 C45 C50 C49 -177.4(3)
C59 S3 N5 S4 92.7(6)
C59 S3 C1A F11 -31(18)
C59 S3 C1A F13 87(18)
C59 S3 C1A F12A -154(19)
C52 C53 C54 C55 0.0
C53 C52 C57 C56 0.0
C53 C54 C55 C56 0.0
C54 C55 C56 C57 0.0
C55 C56 C57 C52 0.0
C57 C52 C53 C54 0.0
C50 C45 C46 C47 -0.9(5)
C49 C48 C47 C46 1.3(6)
C47 C48 C49 C50 -1.5(6)
C59B C52 C53 C54 178.1(10)
C59B C52 C57 C56 -178.3(9)
C58B C52B C53B C54B -179.3(10)
C58B C52B C57B C56B 179.2(11)
C52B C53B C54B C55B 0.0
C53B C52B C57B C56B 0.0
C53B C54B C55B C56B 0.0
C54B C55B C56B C57B 0.0
C55B C56B C57B C52B 0.0
C57B C52B C53B C54B 0.0
C1A S3 N5 S4 88.8(8)
C1A S3 C59 F12 12(18)
C1A S3 C59 F11A 134(18)
C1A S3 C59 F13A -106(18)
